data_4503025
loop_
_publ_author_name
'Nagarkar, Sanjog S.'
'Chaudhari, Abhijeet K.'
'Ghosh, Sujit K.'

_publ_section_title
;
 Role of Temperature on Framework Dimensionality: Supramolecular Isomers
 of Zn3(RCOO)8Based Metal Organic Frameworks
;
_journal_issue 2
_journal_name_full 'Crystal Growth &amp; Design'
_journal_page_first 572
_journal_paper_doi 10.1021/cg201630c
_journal_volume 12
_journal_year 2012
_chemical_formula_moiety 'C24 H8 O20 Zn3, 2(C2 H8 N)'
_chemical_formula_sum 'C28 H24 N2 O20 Zn3'
_chemical_formula_weight 904.60
_chemical_name_systematic
;
 ?
;
_space_group_IT_number 2
_symmetry_cell_setting triclinic
_symmetry_space_group_name_Hall '-P 1'
_symmetry_space_group_name_H-M 'P -1'
_atom_sites_solution_hydrogens geom
_atom_sites_solution_primary direct
_atom_sites_solution_secondary difmap
_audit_creation_method SHELXL-97
_cell_angle_alpha 85.019(2)
_cell_angle_beta 65.8700(10)
_cell_angle_gamma 89.613(2)
_cell_formula_units_Z 2
_cell_length_a 12.7693(10)
_cell_length_b 12.7842(9)
_cell_length_c 14.7758(11)
_cell_measurement_temperature 150(2)
_cell_volume 2191.9(3)
_computing_cell_refinement 'Bruker SMART'
_computing_data_collection 'Bruker SMART'
_computing_data_reduction 'Bruker SAINT'
_computing_molecular_graphics 'Bruker SHELXTL'
_computing_publication_material 'Bruker SHELXTL'
_computing_structure_refinement 'SHELXL-97 (Sheldrick, 1997)'
_computing_structure_solution 'SHELX-97 (Sheldrick, 1990)'
_diffrn_ambient_temperature 150(2)
_diffrn_measured_fraction_theta_full 0.996
_diffrn_measured_fraction_theta_max 0.996
_diffrn_radiation_monochromator graphite
_diffrn_radiation_source 'fine-focus sealed tube'
_diffrn_radiation_type MoK\a
_diffrn_radiation_wavelength 0.71073
_diffrn_reflns_av_R_equivalents 0.0147
_diffrn_reflns_av_sigmaI/netI 0.0132
_diffrn_reflns_limit_h_max 17
_diffrn_reflns_limit_h_min -16
_diffrn_reflns_limit_k_max 17
_diffrn_reflns_limit_k_min -17
_diffrn_reflns_limit_l_max 19
_diffrn_reflns_limit_l_min -16
_diffrn_reflns_number 42640
_diffrn_reflns_theta_full 28.70
_diffrn_reflns_theta_max 28.70
_diffrn_reflns_theta_min 2.33
_exptl_absorpt_coefficient_mu 1.698
_exptl_absorpt_correction_T_max 0.8486
_exptl_absorpt_correction_T_min 0.7276
_exptl_absorpt_correction_type multi-scan
_exptl_absorpt_process_details 'multi-scan absorption correction'
_exptl_crystal_colour 'pale yellow'
_exptl_crystal_density_diffrn 1.371
_exptl_crystal_density_method 'not measured'
_exptl_crystal_description block
_exptl_crystal_F_000 912
_exptl_crystal_size_max 0.20
_exptl_crystal_size_mid 0.20
_exptl_crystal_size_min 0.10
_platon_squeeze_details
;
The SQUEEZE routine of the program PLATON was used
in order to eliminate the contribution of disordered solvents molecules,
thereby a final model based only on the ordered part of the crystal structure
was obtained.

The SQUEEZE routine suggested that
a total potential solvent area volume of 681.5 Ang^3^[31.1% of cell volume],
and a void electron population of 109 per cell.

Refinement after the SQUEEZE routine gave significantly improved R values.
[R values before SQUEEZE]
R1 = 0.0436 for >2sigma(I) data
R1 = 0.0462, wR2 = 0.1469, GooF = S = 1.088 for all data
( 11299 data and 0 restraint / 583 parameters)
;
_refine_diff_density_max 1.942
_refine_diff_density_min -0.955
_refine_diff_density_rms 0.080
_refine_ls_extinction_method none
_refine_ls_goodness_of_fit_ref 1.059
_refine_ls_hydrogen_treatment constr
_refine_ls_matrix_type full
_refine_ls_number_parameters 485
_refine_ls_number_reflns 11299
_refine_ls_number_restraints 0
_refine_ls_restrained_S_all 1.059
_refine_ls_R_factor_all 0.0334
_refine_ls_R_factor_gt 0.0312
_refine_ls_shift/su_max 0.009
_refine_ls_shift/su_mean 0.000
_refine_ls_structure_factor_coef Fsqd
_refine_ls_weighting_details 'calc w=1/[\s^2^(Fo^2^)+(0.0561P)^2^+1.7639P] where P=(Fo^2^+2Fc^2^)/3'
_refine_ls_weighting_scheme calc
_refine_ls_wR_factor_gt 0.0940
_refine_ls_wR_factor_ref 0.0958
_reflns_number_gt 10415
_reflns_number_total 11299
_reflns_threshold_expression >2\s(I)
_cod_data_source_file cg201630c_si_004.cif
_cod_data_source_block compound2
_cod_database_code 4503025

loop_
_symmetry_equiv_pos_as_xyz
'x, y, z'
'-x, -y, -z'

loop_
_atom_site_label
_atom_site_type_symbol
_atom_site_fract_x
_atom_site_fract_y
_atom_site_fract_z
_atom_site_U_iso_or_equiv
_atom_site_adp_type
_atom_site_occupancy
_atom_site_symmetry_multiplicity
_atom_site_calc_flag
_atom_site_refinement_flags
C1 C 0.26509(15) 0.37997(15) 0.06895(14) 0.0236(3) Uani 1 1 d .
C2 C 0.19927(16) 0.33185(15) 0.17113(14) 0.0236(3) Uani 1 1 d .
C3 C 0.18196(19) 0.36203(17) 0.26181(15) 0.0302(4) Uani 1 1 d .
H3 H 0.2132 0.4215 0.2747 0.036 Uiso 1 1 calc R
C4 C 0.10655(19) 0.28451(17) 0.33314(15) 0.0297(4) Uani 1 1 d .
H4 H 0.0786 0.2833 0.4021 0.036 Uiso 1 1 calc R
C5 C 0.08348(15) 0.21286(15) 0.28099(13) 0.0220(3) Uani 1 1 d .
C6 C 0.00599(15) 0.11849(14) 0.31046(13) 0.0204(3) Uani 1 1 d .
C7 C -0.11435(17) -0.15325(14) 0.41578(13) 0.0223(3) Uani 1 1 d .
C8 C -0.09417(18) -0.25005(15) 0.36389(15) 0.0263(4) Uani 1 1 d .
C9 C -0.0090(2) -0.31970(18) 0.3427(2) 0.0378(5) Uani 1 1 d .
H9 H 0.0503 -0.3211 0.3639 0.045 Uiso 1 1 calc R
C10 C -0.0288(2) -0.39057(19) 0.2814(2) 0.0399(5) Uani 1 1 d .
H10 H 0.0156 -0.4472 0.2544 0.048 Uiso 1 1 calc R
C11 C -0.12451(19) -0.35936(16) 0.27026(16) 0.0292(4) Uani 1 1 d .
C12 C 0.18340(18) 0.39754(16) -0.21080(16) 0.0284(4) Uani 1 1 d .
C13 C -0.23266(15) 0.07116(15) 0.63195(13) 0.0217(3) Uani 1 1 d .
C14 C -0.26304(16) 0.12619(15) 0.72258(14) 0.0233(3) Uani 1 1 d .
C15 C -0.22118(19) 0.12111(18) 0.79356(17) 0.0320(4) Uani 1 1 d .
H15 H -0.1639 0.0779 0.7972 0.038 Uiso 1 1 calc R
C16 C -0.2823(2) 0.19508(19) 0.86143(17) 0.0338(5) Uani 1 1 d .
H16 H -0.2733 0.2098 0.9184 0.041 Uiso 1 1 calc R
C17 C -0.35676(17) 0.23999(15) 0.82597(15) 0.0254(4) Uani 1 1 d .
C18 C 0.55454(16) 0.31947(15) -0.13587(14) 0.0239(3) Uani 1 1 d .
C19 C 0.45122(15) 0.60590(14) -0.17412(13) 0.0198(3) Uani 1 1 d .
C20 C 0.47381(16) 0.70450(15) -0.23987(14) 0.0238(4) Uani 1 1 d .
C21 C 0.56495(19) 0.77308(18) -0.2822(2) 0.0377(5) Uani 1 1 d .
H21 H 0.6332 0.7703 -0.2736 0.045 Uiso 1 1 calc R
C22 C 0.5350(2) 0.8501(2) -0.3422(2) 0.0415(6) Uani 1 1 d .
H22 H 0.5804 0.9071 -0.3818 0.050 Uiso 1 1 calc R
C23 C 0.42779(18) 0.82417(17) -0.33039(16) 0.0293(4) Uani 1 1 d .
C24 C -0.3498(2) 0.12656(19) 0.37215(18) 0.0358(5) Uani 1 1 d .
C25 C 0.0560(3) 0.6919(2) -0.1211(3) 0.0525(7) Uani 1 1 d .
H31A H 0.0108 0.6285 -0.1097 0.079 Uiso 1 1 calc R
H31B H 0.0835 0.7180 -0.1900 0.079 Uiso 1 1 calc R
H31C H 0.0096 0.7436 -0.0804 0.079 Uiso 1 1 calc R
C26 C 0.1231(3) 0.6288(2) 0.0089(2) 0.0475(6) Uani 1 1 d .
H32A H 0.0874 0.6827 0.0519 0.071 Uiso 1 1 calc R
H32B H 0.1909 0.6071 0.0174 0.071 Uiso 1 1 calc R
H32C H 0.0705 0.5697 0.0255 0.071 Uiso 1 1 calc R
C27 C -0.5269(5) 0.2555(4) 0.5804(4) 0.1046(18) Uani 1 1 d .
H34A H -0.5831 0.3086 0.5905 0.157 Uiso 1 1 calc R
H34B H -0.4803 0.2546 0.5104 0.157 Uiso 1 1 calc R
H34C H -0.4791 0.2706 0.6140 0.157 Uiso 1 1 calc R
C28 C -0.5953(4) 0.1200(4) 0.7193(4) 0.0853(12) Uani 1 1 d .
H33A H -0.5233 0.1292 0.7241 0.128 Uiso 1 1 calc R
H33B H -0.6184 0.0470 0.7331 0.128 Uiso 1 1 calc R
H33C H -0.6525 0.1599 0.7667 0.128 Uiso 1 1 calc R
N1 N 0.15442(15) 0.66977(14) -0.09532(15) 0.0309(4) Uani 1 1 d .
H1A H 0.1984 0.6228 -0.1353 0.037 Uiso 1 1 calc R
H1B H 0.1971 0.7294 -0.1078 0.037 Uiso 1 1 calc R
N2 N -0.5829(5) 0.1566(4) 0.6189(4) 0.135(2) Uani 1 1 d .
H2A H -0.5437 0.1087 0.5775 0.162 Uiso 1 1 calc R
H2B H -0.6533 0.1593 0.6188 0.162 Uiso 1 1 calc R
O1 O 0.25734(14) 0.33340(13) -0.00054(11) 0.0331(3) Uani 1 1 d .
O2 O 0.32040(11) 0.46396(11) 0.05710(11) 0.0259(3) Uani 1 1 d .
O3 O 0.13998(11) 0.23971(11) 0.18111(10) 0.0233(3) Uani 1 1 d .
O4 O -0.00256(14) 0.06644(12) 0.24826(11) 0.0320(3) Uani 1 1 d .
O5 O -0.05449(10) 0.10176(10) 0.40651(9) 0.0196(2) Uani 1 1 d .
O6 O -0.20070(12) -0.10081(11) 0.41959(11) 0.0272(3) Uani 1 1 d .
O7 O -0.04310(13) -0.13244(11) 0.44964(11) 0.0260(3) Uani 1 1 d .
O8 O -0.16679(12) -0.27278(11) 0.32045(11) 0.0254(3) Uani 1 1 d .
O9 O 0.14176(15) 0.47030(15) -0.15991(15) 0.0456(5) Uani 1 1 d .
O10 O 0.27315(13) 0.34896(12) -0.21579(12) 0.0305(3) Uani 1 1 d .
O11 O -0.28388(12) 0.09677(12) 0.57604(10) 0.0278(3) Uani 1 1 d .
O12 O -0.15857(11) 0.00296(11) 0.61708(10) 0.0248(3) Uani 1 1 d .
O13 O -0.34674(12) 0.19904(11) 0.74108(10) 0.0250(3) Uani 1 1 d .
O14 O 0.49426(13) 0.33907(12) -0.18524(11) 0.0309(3) Uani 1 1 d .
O15 O 0.54625(13) 0.35773(11) -0.05877(11) 0.0274(3) Uani 1 1 d .
O16 O 0.36229(12) 0.55381(10) -0.16413(11) 0.0254(3) Uani 1 1 d .
O17 O 0.51971(11) 0.58240(11) -0.13619(10) 0.0240(3) Uani 1 1 d .
O18 O 0.38857(11) 0.73469(11) -0.26919(10) 0.0243(3) Uani 1 1 d .
O19 O -0.25154(15) 0.16190(17) 0.34624(13) 0.0442(4) Uani 1 1 d .
O20 O -0.3862(2) 0.04762(19) 0.4326(2) 0.0730(8) Uani 1 1 d .
Zn1 Zn 0.343786(18) 0.402721(16) -0.132753(15) 0.01979(6) Uani 1 1 d .
Zn2 Zn -0.215161(17) 0.048732(16) 0.440998(15) 0.01933(6) Uani 1 1 d .
Zn3 Zn 0.5000 0.5000 0.0000 0.01581(6) Uani 1 2 d S
Zn4 Zn 0.0000 0.0000 0.5000 0.01572(6) Uani 1 2 d S

loop_
_atom_site_aniso_label
_atom_site_aniso_U_11
_atom_site_aniso_U_22
_atom_site_aniso_U_33
_atom_site_aniso_U_23
_atom_site_aniso_U_13
_atom_site_aniso_U_12
C1 0.0185(8) 0.0282(9) 0.0241(9) 0.0036(7) -0.0097(7) -0.0004(6)
C2 0.0209(8) 0.0263(9) 0.0240(9) 0.0022(7) -0.0105(7) -0.0036(7)
C3 0.0345(10) 0.0320(10) 0.0259(9) -0.0002(8) -0.0145(8) -0.0079(8)
C4 0.0345(10) 0.0340(10) 0.0206(9) -0.0006(8) -0.0115(8) -0.0059(8)
C5 0.0210(8) 0.0266(9) 0.0173(8) 0.0018(6) -0.0076(6) -0.0003(7)
C6 0.0192(7) 0.0236(8) 0.0188(8) 0.0001(6) -0.0084(6) 0.0018(6)
C7 0.0296(9) 0.0208(8) 0.0202(8) -0.0022(6) -0.0138(7) -0.0017(7)
C8 0.0350(10) 0.0232(9) 0.0303(9) -0.0059(7) -0.0223(8) -0.0009(7)
C9 0.0460(13) 0.0329(11) 0.0536(14) -0.0176(10) -0.0371(12) 0.0092(9)
C10 0.0459(13) 0.0326(11) 0.0579(15) -0.0239(11) -0.0346(12) 0.0124(9)
C11 0.0354(10) 0.0250(9) 0.0349(10) -0.0124(8) -0.0205(9) 0.0021(8)
C12 0.0307(9) 0.0288(10) 0.0303(10) -0.0101(8) -0.0156(8) -0.0026(8)
C13 0.0180(7) 0.0245(8) 0.0198(8) -0.0036(6) -0.0046(6) 0.0028(6)
C14 0.0204(8) 0.0258(9) 0.0237(8) -0.0074(7) -0.0083(7) 0.0088(7)
C15 0.0308(10) 0.0382(11) 0.0340(11) -0.0145(9) -0.0184(9) 0.0160(8)
C16 0.0362(11) 0.0405(12) 0.0344(11) -0.0185(9) -0.0215(9) 0.0153(9)
C17 0.0277(9) 0.0257(9) 0.0249(9) -0.0094(7) -0.0116(7) 0.0073(7)
C18 0.0253(8) 0.0207(8) 0.0244(9) -0.0056(7) -0.0082(7) 0.0050(7)
C19 0.0203(8) 0.0204(8) 0.0196(8) -0.0009(6) -0.0091(6) 0.0032(6)
C20 0.0220(8) 0.0265(9) 0.0272(9) 0.0027(7) -0.0153(7) 0.0020(7)
C21 0.0277(10) 0.0355(11) 0.0531(14) 0.0182(10) -0.0239(10) -0.0064(8)
C22 0.0341(11) 0.0382(12) 0.0529(14) 0.0216(11) -0.0234(11) -0.0062(9)
C23 0.0296(9) 0.0306(10) 0.0299(10) 0.0063(8) -0.0161(8) 0.0029(8)
C24 0.0444(12) 0.0377(11) 0.0351(11) -0.0041(9) -0.0263(10) 0.0147(10)
C25 0.0463(14) 0.0458(15) 0.082(2) -0.0113(14) -0.0424(15) 0.0100(12)
C26 0.0511(15) 0.0454(14) 0.0407(13) -0.0066(11) -0.0131(11) 0.0067(11)
C27 0.099(4) 0.078(3) 0.088(3) -0.006(2) 0.011(3) 0.011(3)
C28 0.085(3) 0.072(3) 0.100(3) -0.006(2) -0.040(3) 0.009(2)
N1 0.0266(8) 0.0274(8) 0.0408(10) -0.0104(7) -0.0146(7) 0.0055(6)
N2 0.149(5) 0.113(4) 0.120(4) -0.022(3) -0.031(4) -0.016(4)
O1 0.0382(8) 0.0359(8) 0.0232(7) 0.0022(6) -0.0114(6) -0.0113(6)
O2 0.0198(6) 0.0260(7) 0.0304(7) 0.0042(5) -0.0101(5) -0.0018(5)
O3 0.0238(6) 0.0270(7) 0.0177(6) 0.0010(5) -0.0078(5) -0.0044(5)
O4 0.0403(8) 0.0343(8) 0.0213(7) -0.0035(6) -0.0120(6) -0.0076(6)
O5 0.0174(5) 0.0247(6) 0.0175(6) 0.0011(5) -0.0085(5) 0.0010(5)
O6 0.0278(7) 0.0264(7) 0.0334(7) -0.0082(6) -0.0176(6) 0.0011(5)
O7 0.0358(7) 0.0226(6) 0.0294(7) -0.0075(5) -0.0223(6) 0.0023(5)
O8 0.0326(7) 0.0233(6) 0.0290(7) -0.0090(5) -0.0201(6) 0.0016(5)
O9 0.0358(8) 0.0501(10) 0.0601(11) -0.0364(9) -0.0227(8) 0.0043(7)
O10 0.0359(8) 0.0316(7) 0.0334(8) -0.0113(6) -0.0222(6) 0.0025(6)
O11 0.0251(6) 0.0381(8) 0.0215(6) -0.0080(6) -0.0101(5) 0.0119(6)
O12 0.0227(6) 0.0266(7) 0.0214(6) -0.0047(5) -0.0049(5) 0.0090(5)
O13 0.0262(6) 0.0272(7) 0.0236(6) -0.0098(5) -0.0111(5) 0.0121(5)
O14 0.0319(7) 0.0352(8) 0.0296(7) -0.0125(6) -0.0150(6) 0.0147(6)
O15 0.0365(7) 0.0211(6) 0.0261(7) -0.0074(5) -0.0136(6) 0.0075(5)
O16 0.0240(6) 0.0204(6) 0.0355(7) 0.0008(5) -0.0165(6) 0.0004(5)
O17 0.0236(6) 0.0264(7) 0.0242(6) 0.0045(5) -0.0135(5) 0.0003(5)
O18 0.0219(6) 0.0280(7) 0.0267(7) 0.0030(5) -0.0148(5) 0.0026(5)
O19 0.0313(8) 0.0686(12) 0.0374(9) 0.0022(8) -0.0204(7) 0.0138(8)
O20 0.0902(17) 0.0588(13) 0.0952(18) 0.0399(13) -0.0726(16) -0.0149(12)
Zn1 0.02217(10) 0.01917(10) 0.02015(10) -0.00390(7) -0.01042(8) 0.00081(7)
Zn2 0.01787(10) 0.02305(11) 0.01941(10) -0.00091(8) -0.01024(8) 0.00230(7)
Zn3 0.01785(13) 0.01533(13) 0.01651(13) -0.00235(9) -0.00919(10) 0.00166(9)
Zn4 0.01619(12) 0.01810(13) 0.01569(13) -0.00477(10) -0.00881(10) 0.00333(9)

loop_
_atom_type_symbol
_atom_type_description
_atom_type_scat_dispersion_real
_atom_type_scat_dispersion_imag
_atom_type_scat_source
C C 0.0033 0.0016 'International Tables Vol C Tables 4.2.6.8 and 6.1.1.4'
H H 0.0000 0.0000 'International Tables Vol C Tables 4.2.6.8 and 6.1.1.4'
N N 0.0061 0.0033 'International Tables Vol C Tables 4.2.6.8 and 6.1.1.4'
O O 0.0106 0.0060 'International Tables Vol C Tables 4.2.6.8 and 6.1.1.4'
Zn Zn 0.2839 1.4301 'International Tables Vol C Tables 4.2.6.8 and 6.1.1.4'

loop_
_geom_angle_atom_site_label_1
_geom_angle_atom_site_label_2
_geom_angle_atom_site_label_3
_geom_angle
_geom_angle_site_symmetry_1
_geom_angle_site_symmetry_3
O2 C1 O1 125.04(18) . .
O2 C1 C2 118.61(18) . .
O1 C1 C2 116.30(17) . .
C3 C2 O3 110.50(16) . .
C3 C2 C1 132.57(18) . .
O3 C2 C1 116.92(16) . .
C2 C3 C4 106.23(18) . .
C2 C3 H3 126.9 . .
C4 C3 H3 126.9 . .
C5 C4 C3 106.49(17) . .
C5 C4 H4 126.8 . .
C3 C4 H4 126.8 . .
C4 C5 O3 110.61(16) . .
C4 C5 C6 133.27(17) . .
O3 C5 C6 115.98(16) . .
O4 C6 O5 124.87(17) . .
O4 C6 C5 121.29(17) . .
O5 C6 C5 113.72(16) . .
O7 C7 O6 127.80(18) . .
O7 C7 C8 115.43(17) . .
O6 C7 C8 116.76(16) . .
C9 C8 O8 110.67(17) . .
C9 C8 C7 131.70(18) . .
O8 C8 C7 117.37(17) . .
C8 C9 C10 106.08(19) . .
C8 C9 H9 127.0 . .
C10 C9 H9 127.0 . .
C11 C10 C9 106.7(2) . .
C11 C10 H10 126.7 . .
C9 C10 H10 126.7 . .
C10 C11 O8 110.39(17) . .
C10 C11 C12 131.90(19) . 2
O8 C11 C12 117.59(18) . 2
O9 C12 O10 125.59(19) . .
O9 C12 C11 118.3(2) . 2
O10 C12 C11 116.09(18) . 2
O12 C13 O11 125.61(17) . .
O12 C13 C14 116.82(17) . .
O11 C13 C14 117.57(16) . .
C15 C14 O13 110.71(16) . .
C15 C14 C13 132.01(17) . .
O13 C14 C13 117.25(16) . .
C14 C15 C16 106.33(18) . .
C14 C15 H15 126.8 . .
C16 C15 H15 126.8 . .
C17 C16 C15 106.02(18) . .
C17 C16 H16 127.0 . .
C15 C16 H16 127.0 . .
O13 C17 C16 110.91(17) . .
O13 C17 C18 116.72(17) . 1_456
C16 C17 C18 132.34(18) . 1_456
O15 C18 O14 127.59(18) . .
O15 C18 C17 116.68(17) . 1_654
O14 C18 C17 115.71(17) . 1_654
O17 C19 O16 127.39(17) . .
O17 C19 C20 117.98(16) . .
O16 C19 C20 114.62(16) . .
C21 C20 O18 110.29(17) . .
C21 C20 C19 133.64(17) . .
O18 C20 C19 116.02(16) . .
C20 C21 C22 106.01(19) . .
C20 C21 H21 127.0 . .
C22 C21 H21 127.0 . .
C23 C22 C21 106.5(2) . .
C23 C22 H22 126.8 . .
C21 C22 H22 126.8 . .
C22 C23 O18 110.85(17) . .
C22 C23 C24 132.3(2) . 2_565
O18 C23 C24 116.82(19) . 2_565
O19 C24 O20 121.2(2) . .
O19 C24 C23 120.8(2) . 2_565
O20 C24 C23 118.0(2) . 2_565
O19 C24 Zn2 57.59(12) . .
O20 C24 Zn2 63.66(14) . .
C23 C24 Zn2 178.26(18) 2_565 .
N1 C25 H31A 109.5 . .
N1 C25 H31B 109.5 . .
H31A C25 H31B 109.5 . .
N1 C25 H31C 109.5 . .
H31A C25 H31C 109.5 . .
H31B C25 H31C 109.5 . .
N1 C26 H32A 109.5 . .
N1 C26 H32B 109.5 . .
H32A C26 H32B 109.5 . .
N1 C26 H32C 109.5 . .
H32A C26 H32C 109.5 . .
H32B C26 H32C 109.5 . .
N2 C27 H34A 109.5 . .
N2 C27 H34B 109.5 . .
H34A C27 H34B 109.5 . .
N2 C27 H34C 109.5 . .
H34A C27 H34C 109.5 . .
H34B C27 H34C 109.5 . .
N2 C28 H33A 109.5 . .
N2 C28 H33B 109.5 . .
H33A C28 H33B 109.5 . .
N2 C28 H33C 109.5 . .
H33A C28 H33C 109.5 . .
H33B C28 H33C 109.5 . .
C26 N1 C25 114.6(2) . .
C26 N1 H1A 108.6 . .
C25 N1 H1A 108.6 . .
C26 N1 H1B 108.6 . .
C25 N1 H1B 108.6 . .
H1A N1 H1B 107.6 . .
C27 N2 C28 115.8(5) . .
C27 N2 H2A 108.3 . .
C28 N2 H2A 108.3 . .
C27 N2 H2B 108.3 . .
C28 N2 H2B 108.3 . .
H2A N2 H2B 107.4 . .
C1 O1 Zn1 114.00(13) . .
C1 O2 Zn3 132.17(13) . .
C5 O3 C2 106.17(14) . .
C6 O5 Zn2 112.74(11) . .
C6 O5 Zn4 122.27(11) . .
Zn2 O5 Zn4 103.22(6) . .
C7 O6 Zn2 123.35(12) . .
C7 O7 Zn4 134.79(13) . .
C11 O8 C8 106.17(15) . .
C12 O10 Zn1 113.37(13) . .
C13 O11 Zn2 116.10(12) . .
C13 O12 Zn4 128.45(12) . .
C17 O13 C14 106.04(15) . .
C18 O14 Zn1 124.42(13) . .
C18 O15 Zn3 135.94(13) . .
C19 O16 Zn1 123.47(12) . .
C19 O17 Zn3 132.82(12) . .
C23 O18 C20 106.34(15) . .
C24 O19 Zn2 92.90(15) . .
C24 O20 Zn2 86.53(17) . .
O16 Zn1 O1 124.50(7) . .
O16 Zn1 O14 109.57(6) . .
O1 Zn1 O14 107.06(7) . .
O16 Zn1 O10 106.96(6) . .
O1 Zn1 O10 104.75(7) . .
O14 Zn1 O10 101.59(6) . .
O6 Zn2 O11 121.78(6) . .
O6 Zn2 O5 105.01(6) . .
O11 Zn2 O5 96.51(6) . .
O6 Zn2 O19 123.07(7) . .
O11 Zn2 O19 106.88(7) . .
O5 Zn2 O19 96.31(6) . .
O6 Zn2 O20 90.19(8) . .
O11 Zn2 O20 91.24(9) . .
O5 Zn2 O20 155.62(7) . .
O19 Zn2 O20 59.31(7) . .
O6 Zn2 C24 108.96(7) . .
O11 Zn2 C24 99.85(7) . .
O5 Zn2 C24 125.80(7) . .
O19 Zn2 C24 29.50(8) . .
O20 Zn2 C24 29.82(8) . .
O15 Zn3 O15 180.0 . 2_665
O15 Zn3 O17 85.31(6) . 2_665
O15 Zn3 O17 94.69(6) 2_665 2_665
O15 Zn3 O17 94.69(6) . .
O15 Zn3 O17 85.31(6) 2_665 .
O17 Zn3 O17 180.00(8) 2_665 .
O15 Zn3 O2 86.04(6) . 2_665
O15 Zn3 O2 93.96(6) 2_665 2_665
O17 Zn3 O2 98.27(5) 2_665 2_665
O17 Zn3 O2 81.73(5) . 2_665
O15 Zn3 O2 93.96(6) . .
O15 Zn3 O2 86.04(6) 2_665 .
O17 Zn3 O2 81.73(5) 2_665 .
O17 Zn3 O2 98.27(5) . .
O2 Zn3 O2 180.00(8) 2_665 .
O12 Zn4 O12 180.0 2_556 .
O12 Zn4 O7 86.72(6) 2_556 .
O12 Zn4 O7 93.28(6) . .
O12 Zn4 O7 93.28(6) 2_556 2_556
O12 Zn4 O7 86.72(6) . 2_556
O7 Zn4 O7 180.00(4) . 2_556
O12 Zn4 O5 91.40(5) 2_556 2_556
O12 Zn4 O5 88.60(5) . 2_556
O7 Zn4 O5 88.09(5) . 2_556
O7 Zn4 O5 91.91(5) 2_556 2_556
O12 Zn4 O5 88.60(5) 2_556 .
O12 Zn4 O5 91.40(5) . .
O7 Zn4 O5 91.91(5) . .
O7 Zn4 O5 88.09(5) 2_556 .
O5 Zn4 O5 180.00(5) 2_556 .

loop_
_geom_bond_atom_site_label_1
_geom_bond_atom_site_label_2
_geom_bond_distance
_geom_bond_site_symmetry_2
C1 O2 1.249(2) .
C1 O1 1.268(2) .
C1 C2 1.474(3) .
C2 C3 1.356(3) .
C2 O3 1.369(2) .
C3 C4 1.422(3) .
C3 H3 0.9300 .
C4 C5 1.353(3) .
C4 H4 0.9300 .
C5 O3 1.364(2) .
C5 C6 1.482(3) .
C6 O4 1.220(2) .
C6 O5 1.308(2) .
C7 O7 1.244(2) .
C7 O6 1.271(2) .
C7 C8 1.478(3) .
C8 C9 1.353(3) .
C8 O8 1.371(2) .
C9 C10 1.428(3) .
C9 H9 0.9300 .
C10 C11 1.352(3) .
C10 H10 0.9300 .
C11 O8 1.369(2) .
C11 C12 1.482(3) 2
C12 O9 1.225(3) .
C12 O10 1.278(3) .
C12 C11 1.482(3) 2
C13 O12 1.247(2) .
C13 O11 1.269(2) .
C13 C14 1.474(2) .
C14 C15 1.355(3) .
C14 O13 1.370(2) .
C15 C16 1.423(3) .
C15 H15 0.9300 .
C16 C17 1.362(3) .
C16 H16 0.9300 .
C17 O13 1.359(2) .
C17 C18 1.482(2) 1_456
C18 O15 1.243(2) .
C18 O14 1.270(2) .
C18 C17 1.482(3) 1_654
C19 O17 1.240(2) .
C19 O16 1.269(2) .
C19 C20 1.476(2) .
C20 C21 1.356(3) .
C20 O18 1.368(2) .
C21 C22 1.423(3) .
C21 H21 0.9300 .
C22 C23 1.347(3) .
C22 H22 0.9300 .
C23 O18 1.354(2) .
C23 C24 1.481(3) 2_565
C24 O19 1.229(3) .
C24 O20 1.242(3) .
C24 C23 1.481(3) 2_565
C24 Zn2 2.493(2) .
C25 N1 1.474(3) .
C25 H31A 0.9600 .
C25 H31B 0.9600 .
C25 H31C 0.9600 .
C26 N1 1.472(3) .
C26 H32A 0.9600 .
C26 H32B 0.9600 .
C26 H32C 0.9600 .
C27 N2 1.410(7) .
C27 H34A 0.9600 .
C27 H34B 0.9600 .
C27 H34C 0.9600 .
C28 N2 1.460(7) .
C28 H33A 0.9600 .
C28 H33B 0.9600 .
C28 H33C 0.9600 .
N1 H1A 0.9000 .
N1 H1B 0.9000 .
N2 H2A 0.9000 .
N2 H2B 0.9000 .
O1 Zn1 1.9415(15) .
O2 Zn3 2.1326(13) .
O5 Zn2 2.0081(13) .
O5 Zn4 2.1322(12) .
O6 Zn2 1.9600(14) .
O7 Zn4 2.0711(13) .
O10 Zn1 1.9624(14) .
O11 Zn2 1.9755(14) .
O12 Zn4 2.0593(13) .
O14 Zn1 1.9560(14) .
O15 Zn3 2.0619(14) .
O16 Zn1 1.9398(14) .
O17 Zn3 2.1080(13) .
O19 Zn2 2.1072(17) .
O20 Zn2 2.238(2) .
Zn3 O15 2.0619(14) 2_665
Zn3 O17 2.1080(13) 2_665
Zn3 O2 2.1326(13) 2_665
Zn4 O12 2.0593(13) 2_556
Zn4 O7 2.0711(13) 2_556
Zn4 O5 2.1322(12) 2_556

loop_
_platon_squeeze_void_nr
_platon_squeeze_void_average_x
_platon_squeeze_void_average_y
_platon_squeeze_void_average_z
_platon_squeeze_void_volume
_platon_squeeze_void_count_electrons
_platon_squeeze_void_content
1 0.000 -0.004 0.320 1056 175 ' '
